data_4109162
loop_
_publ_author_name
'Janusz Lewi\'nski'
'Maciej Dranka'
'Wojciech Bury'
'Witold \'Sliwi\'nski'
'Iwona Justyniak'
'Janusz Lipkowski'

_publ_contact_author
;
   Dr. Janusz Lewi\'nski,
   Department of Chemistry
   Warsaw University of Technology
   Noakowskiego 3,
   PL-00-664 Warszawa
   Poland
;
_publ_contact_author_email lewin@ch.pw.edu.pl
_publ_contact_author_fax '048 22 2347279'
_publ_contact_author_phone '048 22 2347315'
_publ_section_title
;
 From Discrete Linear ZntBu2 Molecules to 1D Coordination Polymers and 2D
 Fabrics
;
_journal_name_full 'Journal of the American Chemical Society'
_journal_page_first 3096
_journal_page_last 3098
_journal_paper_doi 10.1021/ja067229k
_journal_volume 129
_journal_year 2007
_chemical_formula_sum 'C8 H18 Zn'
_chemical_formula_weight 179.59
_chemical_name_systematic
;
 ?
;
_space_group_IT_number 62
_symmetry_cell_setting orthorhombic
_symmetry_space_group_name_Hall '-P 2ac 2n'
_symmetry_space_group_name_H-M 'P n m a'
_atom_sites_solution_hydrogens geom
_atom_sites_solution_primary direct
_atom_sites_solution_secondary difmap
_audit_creation_method SHELXL-97
_cell_angle_alpha 90.00
_cell_angle_beta 90.00
_cell_angle_gamma 90.00
_cell_formula_units_Z 4
_cell_length_a 10.3370(3)
_cell_length_b 9.5680(2)
_cell_length_c 9.7300(2)
_cell_measurement_temperature 100(2)
_cell_volume 962.34(4)
_computing_cell_refinement 'Denzo & Scalepak (Otwinowski, Minor, 1997)'
_computing_data_collection 'Collect (Nonius B.V. 1998)'
_computing_data_reduction 'Denzo & Scalepak (Otwinowski, Minor, 1997)'
_computing_structure_refinement 'SHELXL-97 (Sheldrick, 1997)'
_computing_structure_solution 'SHELXS-97 (Sheldrick, 1990)'
_diffrn_ambient_temperature 100(2)
_diffrn_measured_fraction_theta_full 0.992
_diffrn_measured_fraction_theta_max 0.992
_diffrn_measurement_details
;
  363 frames, \w rotation 1.0\% per frame (20s per frame)
   53 frames, \w rotation 1.0\% per frame (20s per frame)
   32 frames, \w rotation 1.0\% per frame (20s per frame)
   74 frames, \w rotation 1.0\% per frame (20s per frame)
   57 frames, \w rotation 1.0\% per frame (20s per frame)
;
_diffrn_measurement_device '\k-geometry diffractometr'
_diffrn_measurement_device_type 'Nonius Kappa-CCD'
_diffrn_measurement_method 'area detector \w scans'
_diffrn_radiation_monochromator graphite
_diffrn_radiation_source 'fine-focus sealed tube'
_diffrn_radiation_type MoK\a
_diffrn_radiation_wavelength 0.71073
_diffrn_reflns_av_R_equivalents 0.0113
_diffrn_reflns_av_sigmaI/netI 0.0153
_diffrn_reflns_limit_h_max 11
_diffrn_reflns_limit_h_min -11
_diffrn_reflns_limit_k_max 10
_diffrn_reflns_limit_k_min -10
_diffrn_reflns_limit_l_max 10
_diffrn_reflns_limit_l_min -10
_diffrn_reflns_number 1253
_diffrn_reflns_theta_full 23.00
_diffrn_reflns_theta_max 23.00
_diffrn_reflns_theta_min 2.99
_exptl_absorpt_coefficient_mu 2.479
_exptl_absorpt_correction_type multi-scan
_exptl_absorpt_process_details 'Scalepak (Otwinowski, Minor, 1997)'
_exptl_crystal_colour colorless
_exptl_crystal_density_diffrn 1.240
_exptl_crystal_description prism
_exptl_crystal_F_000 384
_exptl_crystal_size_max 0.60
_exptl_crystal_size_mid 0.45
_exptl_crystal_size_min 0.20
_refine_diff_density_max 0.694
_refine_diff_density_min -0.303
_refine_diff_density_rms 0.061
_refine_ls_extinction_method none
_refine_ls_goodness_of_fit_ref 1.188
_refine_ls_hydrogen_treatment mixed
_refine_ls_matrix_type full
_refine_ls_number_parameters 49
_refine_ls_number_reflns 713
_refine_ls_number_restraints 0
_refine_ls_restrained_S_all 1.188
_refine_ls_R_factor_all 0.0299
_refine_ls_R_factor_gt 0.0259
_refine_ls_shift/su_max 0.001
_refine_ls_shift/su_mean 0.000
_refine_ls_structure_factor_coef Fsqd
_refine_ls_weighting_details 'calc w=1/[\s^2^(Fo^2^)+(0.0387P)^2^+0.6190P] where P=(Fo^2^+2Fc^2^)/3'
_refine_ls_weighting_scheme calc
_refine_ls_wR_factor_gt 0.0695
_refine_ls_wR_factor_ref 0.0714
_reflns_number_gt 610
_reflns_number_total 713
_reflns_threshold_expression I>2\s(I)
_cod_data_source_file ja067229ksi20061013_040104.cif
_cod_data_source_block shelxl
_cod_database_code 4109162

loop_
_symmetry_equiv_pos_as_xyz
'x, y, z'
'-x+1/2, -y, z+1/2'
'x+1/2, -y+1/2, -z+1/2'
'-x, y+1/2, -z'
'-x, -y, -z'
'x-1/2, y, -z-1/2'
'-x-1/2, y-1/2, z-1/2'
'x, -y-1/2, z'

loop_
_atom_site_label
_atom_site_type_symbol
_atom_site_fract_x
_atom_site_fract_y
_atom_site_fract_z
_atom_site_U_iso_or_equiv
_atom_site_adp_type
_atom_site_occupancy
_atom_site_symmetry_multiplicity
_atom_site_calc_flag
_atom_site_refinement_flags
C1 C 0.5378(3) 0.2500 0.8292(4) 0.0196(9) Uani 1 2 d S
C2 C 0.6092(3) 0.1206(3) 0.8796(3) 0.0277(6) Uani 1 1 d .
H2A H 0.6113 0.1216 0.9782 0.033 Uiso 1 1 d R
H2B H 0.6960 0.1198 0.8446 0.033 Uiso 1 1 d R
H2C H 0.5644 0.0385 0.8487 0.033 Uiso 1 1 d R
C3 C 0.4010(4) 0.2500 0.8914(4) 0.0312(10) Uani 1 2 d S
H3A H 0.4080 0.2500 0.9898 0.037 Uiso 1 2 d SR
H3B H 0.3550 0.1681 0.8621 0.037 Uiso 1 1 d R
C4 C 0.5354(3) 0.2500 0.4225(4) 0.0227(9) Uani 1 2 d S
C5 C 0.6081(2) 0.1208(3) 0.3718(3) 0.0256(6) Uani 1 1 d .
H5A H 0.6100 0.1204 0.2731 0.031 Uiso 1 1 d R
H5B H 0.5647 0.0385 0.4041 0.031 Uiso 1 1 d R
H5C H 0.6951 0.1222 0.4065 0.031 Uiso 1 1 d R
C6 C 0.3986(4) 0.2500 0.3651(4) 0.0326(10) Uani 1 2 d S
H6A H 0.4023 0.2500 0.2665 0.039 Uiso 1 2 d SR
H6B H 0.3536 0.3319 0.3960 0.039 Uiso 1 1 d R
Zn1 Zn 0.53229(3) 0.2500 0.62601(4) 0.0207(2) Uani 1 2 d S

loop_
_atom_site_aniso_label
_atom_site_aniso_U_11
_atom_site_aniso_U_22
_atom_site_aniso_U_33
_atom_site_aniso_U_23
_atom_site_aniso_U_13
_atom_site_aniso_U_12
C1 0.023(2) 0.023(2) 0.0129(19) 0.000 0.0012(13) 0.000
C2 0.0374(15) 0.0218(14) 0.0239(14) -0.0003(14) -0.0082(13) -0.0003(12)
C3 0.028(2) 0.047(3) 0.019(2) 0.000 0.0054(18) 0.000
C4 0.022(2) 0.025(2) 0.022(2) 0.000 0.0010(14) 0.000
C5 0.0324(14) 0.0220(14) 0.0225(13) -0.0043(13) -0.0033(12) -0.0019(11)
C6 0.024(2) 0.050(3) 0.024(2) 0.000 0.0040(18) 0.000
Zn1 0.0275(3) 0.0194(3) 0.0152(3) 0.000 0.00001(18) 0.000

loop_
_atom_type_symbol
_atom_type_description
_atom_type_scat_dispersion_real
_atom_type_scat_dispersion_imag
_atom_type_scat_source
C C 0.0033 0.0016 'International Tables Vol C Tables 4.2.6.8 and 6.1.1.4'
H H 0.0000 0.0000 'International Tables Vol C Tables 4.2.6.8 and 6.1.1.4'
Zn Zn 0.2839 1.4301 'International Tables Vol C Tables 4.2.6.8 and 6.1.1.4'

loop_
_geom_angle_atom_site_label_1
_geom_angle_atom_site_label_2
_geom_angle_atom_site_label_3
_geom_angle
_geom_angle_site_symmetry_1
_geom_angle_site_symmetry_3
C2 C1 C2 108.8(3) 8_565 .
C2 C1 C3 108.6(2) 8_565 .
C2 C1 C3 108.6(2) . .
C2 C1 Zn1 109.65(19) 8_565 .
C2 C1 Zn1 109.65(19) . .
C3 C1 Zn1 111.5(3) . .
C1 C2 H2A 109.0 . .
C1 C2 H2B 110.1 . .
H2A C2 H2B 109.5 . .
C1 C2 H2C 109.3 . .
H2A C2 H2C 109.5 . .
H2B C2 H2C 109.5 . .
C1 C3 H3A 108.8 . .
C1 C3 H3B 109.8 . .
H3A C3 H3B 109.5 . .
C6 C4 C5 109.8(2) . 8_565
C6 C4 C5 109.8(2) . .
C5 C4 C5 107.9(3) 8_565 .
C6 C4 Zn1 110.6(3) . .
C5 C4 Zn1 109.3(2) 8_565 .
C5 C4 Zn1 109.3(2) . .
C4 C5 H5A 109.7 . .
C4 C5 H5B 109.1 . .
H5A C5 H5B 109.5 . .
C4 C5 H5C 109.6 . .
H5A C5 H5C 109.5 . .
H5B C5 H5C 109.5 . .
C4 C6 H6A 109.2 . .
C4 C6 H6B 109.6 . .
H6A C6 H6B 109.5 . .
C1 Zn1 C4 177.41(13) . .

loop_
_geom_bond_atom_site_label_1
_geom_bond_atom_site_label_2
_geom_bond_distance
_geom_bond_site_symmetry_2
C1 C2 1.523(3) 8_565
C1 C2 1.523(3) .
C1 C3 1.539(6) .
C1 Zn1 1.977(4) .
C2 H2A 0.9600 .
C2 H2B 0.9600 .
C2 H2C 0.9600 .
C3 H3A 0.9600 .
C3 H3B 0.9600 .
C4 C6 1.521(6) .
C4 C5 1.528(3) 8_565
C4 C5 1.528(3) .
C4 Zn1 1.980(4) .
C5 H5A 0.9600 .
C5 H5B 0.9600 .
C5 H5C 0.9600 .
C6 H6A 0.9600 .
C6 H6B 0.9600 .
